data_2312811
loop_
_publ_author_name
'&#x17b;es&#x142;awska, Ewa'
'Nitek, Wojciech'
'Handzlik, Jadwiga'

_publ_section_title
;
 Crystallographic studies of piperazine derivatives of
 5,5-dimethylhydantoin in the search for structural features of
 &#x3b1;<sub>1</sub>-adrenoreceptors antagonists.
;
_journal_coeditor_code EQ3022
_journal_issue 'Pt 5'
_journal_name_full 'Acta crystallographica. Section C, Structural chemistry'
_journal_page_first 264
_journal_page_last 272
_journal_paper_doi 10.1107/S2053229625002608
_journal_volume 81
_journal_year 2025
_chemical_formula_iupac 'C25 H28 Cl4 N4 O3'
_chemical_formula_moiety 'C25 H28 Cl4 N4 O3'
_chemical_formula_sum 'C25 H28 Cl4 N4 O3'
_chemical_formula_weight 574.31
_chemical_name_common
3-(2,4-Dichlorobenzyl)-1-{2-hydroxy-3-[4-(3,4-dichlorophenyl)piperazin-1-yl]propyl}-5,5-dimethylimidazolidine-2,4-dione
_chemical_name_systematic
3-[(2,4-Dichlorophenyl)methyl]-1-{3-[4-(3,4-dichlorophenyl)piperazin-1-yl]-2-hydroxypropyl}-5,5-dimethylimidazolidine-2,4-dione
_space_group_crystal_system triclinic
_space_group_IT_number 2
_space_group_name_Hall '-P 1'
_space_group_name_H-M_alt 'P -1'
_atom_sites_solution_hydrogens geom
_atom_sites_solution_primary dual
_audit_creation_method
;
Olex2 1.5
(compiled 2024.02.16 svn.r378c4104 for OlexSys, GUI svn.r6928)
;
_cell_angle_alpha 75.730(4)
_cell_angle_beta 85.666(3)
_cell_angle_gamma 75.595(4)
_cell_formula_units_Z 2
_cell_length_a 8.0564(3)
_cell_length_b 11.5668(5)
_cell_length_c 15.0297(7)
_cell_measurement_reflns_used 6148
_cell_measurement_temperature 130.00(10)
_cell_measurement_theta_max 28.2550
_cell_measurement_theta_min 2.9250
_cell_volume 1314.53(10)
_computing_cell_refinement
;
CrysAlis PRO (Rigaku OD, 2020)
;
_computing_data_collection
;
CrysAlis PRO (Rigaku OD, 2020)
;
_computing_data_reduction
;
CrysAlis PRO (Rigaku OD, 2020)
;
_computing_molecular_graphics
;
OLEX2 (Dolomanov <i>et al.</i>, 2009),
ORTEP-3 for Windows (Farrugia, 2012) and
Mercury (Macrae <i>et al.</i>,  2020)
;
_computing_publication_material
;
OLEX2 (Dolomanov <i>et al.</i>, 2009) and
publCIF (Westrip, 2010)
;
_computing_structure_refinement
;
SHELXL2018 (Sheldrick, 2015<i>b</i>)
;
_computing_structure_solution
;
SHELXT2014 (Sheldrick, 2015<i>a</i>)
;
_diffrn_ambient_temperature 130.00(10)
_diffrn_detector 'CCD plate'
_diffrn_detector_area_resol_mean 10.3756
_diffrn_measured_fraction_theta_full 0.999
_diffrn_measured_fraction_theta_max 0.922
_diffrn_measurement_device 'four-circle diffractometer'
_diffrn_measurement_device_type 'Rigaku SuperNova Dual Source diffractometer with an Atlas detector'
_diffrn_measurement_method '\w scans'
_diffrn_radiation_monochromator mirror
_diffrn_radiation_probe x-ray
_diffrn_radiation_type 'Mo K\a'
_diffrn_radiation_wavelength 0.71073
_diffrn_reflns_av_R_equivalents 0.0310
_diffrn_reflns_av_unetI/netI 0.0417
_diffrn_reflns_limit_h_max 10
_diffrn_reflns_limit_h_min -10
_diffrn_reflns_limit_k_max 15
_diffrn_reflns_limit_k_min -15
_diffrn_reflns_limit_l_max 20
_diffrn_reflns_limit_l_min -20
_diffrn_reflns_number 18279
_diffrn_reflns_theta_full 25.242
_diffrn_reflns_theta_max 28.586
_diffrn_reflns_theta_min 2.797
_diffrn_source 'micro-focus sealed X-ray tube'
_exptl_absorpt_coefficient_mu 0.486
_exptl_absorpt_correction_T_max 1.000
_exptl_absorpt_correction_T_min 0.312
_exptl_absorpt_correction_type gaussian
_exptl_absorpt_process_details
;
(CrysAlis PRO; Rigaku OD, 2020)
;
_exptl_crystal_colour 'clear colourless'
_exptl_crystal_density_diffrn 1.451
_exptl_crystal_description irregular
_exptl_crystal_F_000 596
_exptl_crystal_size_max 0.517
_exptl_crystal_size_mid 0.453
_exptl_crystal_size_min 0.19
_refine_diff_density_max 0.751
_refine_diff_density_min -0.438
_refine_ls_extinction_method none
_refine_ls_goodness_of_fit_ref 1.049
_refine_ls_hydrogen_treatment constr
_refine_ls_matrix_type full
_refine_ls_number_parameters 428
_refine_ls_number_reflns 6207
_refine_ls_number_restraints 39
_refine_ls_restrained_S_all 1.057
_refine_ls_R_factor_all 0.0917
_refine_ls_R_factor_gt 0.0607
_refine_ls_shift/su_max 0.000
_refine_ls_shift/su_mean 0.000
_refine_ls_structure_factor_coef Fsqd
_refine_ls_weighting_details 'w=1/[\s^2^(Fo^2^)+(0.0610P)^2^+1.5026P] where P=(Fo^2^+2Fc^2^)/3'
_refine_ls_weighting_scheme calc
_refine_ls_wR_factor_gt 0.1446
_refine_ls_wR_factor_ref 0.1651
_reflns_number_gt 4342
_reflns_number_total 6207
_reflns_threshold_expression 'I > 2\s(I)'
_cod_data_source_file eq3022sup1.cif
_cod_data_source_block 6
_cod_depositor_comments 'Adding full bibliography for 2312806--2312811.cif.'
_cod_database_code 2312811
_cod_database_fobs_code 2312811
_shelx_space_group_comment
;
The symmetry employed for this shelxl refinement is uniquely defined
by the following loop, which should always be used as a source of
symmetry information in preference to the above space-group names.
They are only intended as comments.
;

loop_
_space_group_symop_operation_xyz
'x, y, z'
'-x, -y, -z'

loop_
_atom_site_type_symbol
_atom_site_label
_atom_site_fract_x
_atom_site_fract_y
_atom_site_fract_z
_atom_site_U_iso_or_equiv
_atom_site_adp_type
_atom_site_calc_flag
_atom_site_occupancy
_atom_site_disorder_assembly
_atom_site_disorder_group
Cl Cl1 0.34466(9) 0.48841(8) 0.80036(5) 0.0442(2) Uani d 1 . .
O O1 0.7266(4) 0.8773(3) 0.5768(2) 0.0383(10) Uani d 0.603(6) A 3
H H1 0.813297 0.831650 0.561436 0.057 Uiso calc 0.603(6) A 3
O O1A 0.5198(8) 0.9258(5) 0.6089(4) 0.0513(19) Uani d 0.397(6) A 4
H H1A 0.492760 0.933223 0.661225 0.077 Uiso calc 0.397(6) A 4
N N1 0.4155(3) 0.7045(2) 0.54942(16) 0.0314(5) Uani d 1 . .
Cl Cl2 -0.24650(12) 0.40311(11) 0.95320(7) 0.0748(3) Uani d 1 . .
O O2 0.5609(2) 0.50172(18) 0.60083(13) 0.0361(5) Uani d 1 . .
N N2 0.6659(7) 0.7410(5) 0.7803(3) 0.0566(14) Uani d 0.711(3) B 1
N N2A 0.5882(18) 0.7966(16) 0.7764(9) 0.0566(14) Uani d 0.289(3) B 2
C C2 0.4320(3) 0.5823(3) 0.58011(18) 0.0300(6) Uani d 1 . .
Cl Cl3 1.05348(17) 0.91788(12) 1.16561(7) 0.0515(4) Uani d 0.711(3) B 1
Cl Cl3A 0.4888(6) 0.8520(4) 1.2500(3) 0.0873(15) Uani d 0.289(3) B 2
N N3 0.2649(3) 0.5620(2) 0.58567(15) 0.0291(5) Uani d 1 . .
Cl Cl4 0.7667(3) 0.8865(3) 1.32034(14) 0.0525(5) Uani d 0.711(3) B 1
Cl Cl4A 0.8202(12) 0.9130(8) 1.2935(5) 0.118(3) Uani d 0.289(3) B 2
O O4 -0.0036(2) 0.67468(19) 0.53811(16) 0.0448(5) Uani d 1 . .
N N4 0.6898(9) 0.8358(5) 0.9350(4) 0.0593(19) Uani d 0.711(3) B 1
N N4A 0.672(2) 0.7974(16) 0.9618(12) 0.0593(19) Uani d 0.289(3) B 2
C C4 0.1482(3) 0.6660(3) 0.54824(19) 0.0327(6) Uani d 1 . .
C C5 0.2397(4) 0.7706(3) 0.5218(2) 0.0349(6) Uani d 1 . .
C C6 0.5618(4) 0.7598(3) 0.5332(2) 0.0397(7) Uani d 1 . .
H H6A 0.540667 0.826376 0.478524 0.048 Uiso calc 1 . .
H H6B 0.661690 0.698767 0.520612 0.048 Uiso calc 1 . .
C C7 0.6038(4) 0.8099(3) 0.6114(2) 0.0411(7) Uani d 1 . .
H H7A 0.499870 0.870999 0.621117 0.049 Uiso calc 0.603(6) A 3
H H7B 0.721071 0.818389 0.595330 0.049 Uiso calc 0.397(6) A 4
C C8 0.6288(7) 0.7157(4) 0.6983(3) 0.0719(13) Uani d 1 . .
H H8AA 0.525628 0.685095 0.709823 0.086 Uiso calc 0.711(3) B 1
H H8AB 0.720695 0.648148 0.687565 0.086 Uiso calc 0.711(3) B 1
H H8BC 0.745370 0.665726 0.702793 0.086 Uiso calc 0.289(3) B 2
H H8BD 0.550130 0.662865 0.704177 0.086 Uiso calc 0.289(3) B 2
C C9 0.8098(7) 0.7900(6) 0.7879(4) 0.0445(12) Uani d 0.711(3) B 1
H H9A 0.789092 0.874733 0.753070 0.053 Uiso calc 0.711(3) B 1
H H9B 0.911607 0.743458 0.762562 0.053 Uiso calc 0.711(3) B 1
C C9A 0.7598(18) 0.7702(15) 0.8132(10) 0.0445(12) Uani d 0.289(3) B 2
H H9AA 0.841617 0.781644 0.762952 0.053 Uiso calc 0.289(3) B 2
H H9AB 0.791607 0.685232 0.847392 0.053 Uiso calc 0.289(3) B 2
C C10 0.8381(8) 0.7833(7) 0.8885(4) 0.0644(15) Uani d 0.711(3) B 1
H H10A 0.878691 0.697814 0.920051 0.077 Uiso calc 0.711(3) B 1
H H10B 0.927198 0.825043 0.891705 0.077 Uiso calc 0.711(3) B 1
C C10A 0.767(2) 0.8550(15) 0.8765(10) 0.0644(15) Uani d 0.289(3) B 2
H H10C 0.883578 0.852163 0.890000 0.077 Uiso calc 0.289(3) B 2
H H10D 0.707298 0.939322 0.850356 0.077 Uiso calc 0.289(3) B 2
C C11 0.5247(8) 0.8010(6) 0.8151(4) 0.0618(15) Uani d 0.711(3) B 1
H H11A 0.431122 0.765057 0.808229 0.074 Uiso calc 0.711(3) B 1
H H11B 0.497230 0.885580 0.779899 0.074 Uiso calc 0.711(3) B 1
C C11A 0.5043(18) 0.7367(14) 0.8639(9) 0.0618(15) Uani d 0.289(3) B 2
H H11C 0.572203 0.653956 0.887179 0.074 Uiso calc 0.289(3) B 2
H H11D 0.391423 0.730942 0.849839 0.074 Uiso calc 0.289(3) B 2
C C12 0.5366(8) 0.8001(9) 0.9194(5) 0.0488(16) Uani d 0.711(3) B 1
H H12A 0.436403 0.856493 0.937277 0.059 Uiso calc 0.711(3) B 1
H H12B 0.538695 0.718405 0.956886 0.059 Uiso calc 0.711(3) B 1
C C12A 0.487(2) 0.810(3) 0.9387(15) 0.0488(16) Uani d 0.289(3) B 2
H H12C 0.429367 0.895594 0.915378 0.059 Uiso calc 0.289(3) B 2
H H12D 0.424472 0.775284 0.992104 0.059 Uiso calc 0.289(3) B 2
C C13 0.2258(3) 0.4428(2) 0.62180(19) 0.0331(6) Uani d 1 . .
H H13A 0.331950 0.381395 0.638457 0.040 Uiso calc 1 . .
H H13B 0.173700 0.421408 0.573858 0.040 Uiso calc 1 . .
C C14 0.1071(3) 0.4387(2) 0.70441(19) 0.0314(6) Uani d 1 . .
C C15 0.1502(3) 0.4549(3) 0.7880(2) 0.0342(6) Uani d 1 . .
C C16 0.0425(4) 0.4448(3) 0.8643(2) 0.0399(7) Uani d 1 . .
H H16 0.073888 0.456059 0.919333 0.048 Uiso calc 1 . .
C C17 -0.1127(4) 0.4178(3) 0.8568(2) 0.0457(8) Uani d 1 . .
C C18 -0.1618(4) 0.4023(3) 0.7757(2) 0.0454(8) Uani d 1 . .
H H18 -0.267173 0.384825 0.771512 0.055 Uiso calc 1 . .
C C19 -0.0517(4) 0.4132(3) 0.7004(2) 0.0384(7) Uani d 1 . .
H H19 -0.084983 0.403225 0.645419 0.046 Uiso calc 1 . .
C C20 0.2268(5) 0.8246(3) 0.4185(2) 0.0512(8) Uani d 1 . .
H H20A 0.110276 0.866886 0.403297 0.077 Uiso calc 1 . .
H H20B 0.299196 0.881229 0.400279 0.077 Uiso calc 1 . .
H H20C 0.262868 0.759679 0.386793 0.077 Uiso calc 1 . .
C C21 0.1629(4) 0.8670(3) 0.5766(2) 0.0467(8) Uani d 1 . .
H H21A 0.048392 0.907845 0.556405 0.070 Uiso calc 1 . .
H H21B 0.160495 0.827654 0.640689 0.070 Uiso calc 1 . .
H H21C 0.231750 0.925979 0.566992 0.070 Uiso calc 1 . .
C C22 0.6884(12) 0.8427(11) 1.0361(7) 0.041(2) Uani d 0.711(3) B 1
C C22A 0.739(2) 0.851(3) 1.0147(13) 0.029(4) Uani d 0.289(3) B 2
C C23 0.8423(15) 0.8687(12) 1.0575(6) 0.0435(19) Uani d 0.711(3) B 1
H H23 0.929089 0.874693 1.013396 0.052 Uiso calc 0.711(3) B 1
C C23A 0.610(3) 0.845(3) 1.0846(14) 0.037(5) Uani d 0.289(3) B 2
H H23A 0.505541 0.830371 1.074589 0.045 Uiso calc 0.289(3) B 2
C C24 0.8635(12) 0.8849(11) 1.1436(6) 0.0371(17) Uani d 0.711(3) B 1
C C24A 0.649(2) 0.8603(19) 1.1674(11) 0.063(6) Uani d 0.289(3) B 2
C C25 0.7384(15) 0.8727(10) 1.2106(5) 0.040(2) Uani d 0.711(3) B 1
C C25A 0.790(3) 0.894(3) 1.1855(12) 0.064(10) Uani d 0.289(3) B 2
C C26 0.5892(7) 0.8507(6) 1.1889(4) 0.0407(14) Uani d 0.711(3) B 1
H H26 0.502035 0.846991 1.233009 0.049 Uiso calc 0.711(3) B 1
C C26A 0.917(3) 0.895(3) 1.1197(14) 0.075(9) Uani d 0.289(3) B 2
H H26A 1.023960 0.904126 1.132290 0.090 Uiso calc 0.289(3) B 2
C C27 0.5637(15) 0.8337(15) 1.1034(8) 0.055(3) Uani d 0.711(3) B 1
H H27 0.462155 0.816303 1.091429 0.066 Uiso calc 0.711(3) B 1
C C27A 0.884(3) 0.882(3) 1.0332(15) 0.053(6) Uani d 0.289(3) B 2
H H27A 0.963970 0.894656 0.986141 0.064 Uiso calc 0.289(3) B 2

loop_
_atom_site_aniso_label
_atom_site_aniso_U_11
_atom_site_aniso_U_22
_atom_site_aniso_U_33
_atom_site_aniso_U_12
_atom_site_aniso_U_13
_atom_site_aniso_U_23
Cl1 0.0368(4) 0.0621(5) 0.0418(4) -0.0217(3) 0.0008(3) -0.0175(4)
O1 0.0324(18) 0.037(2) 0.049(2) -0.0176(14) 0.0003(15) -0.0078(16)
O1A 0.058(4) 0.040(3) 0.056(4) -0.016(3) -0.005(3) -0.009(3)
N1 0.0250(11) 0.0357(13) 0.0356(12) -0.0075(9) 0.0000(9) -0.0121(10)
Cl2 0.0453(5) 0.1067(9) 0.0615(6) -0.0219(5) 0.0171(4) -0.0011(6)
O2 0.0243(9) 0.0420(11) 0.0417(11) 0.0002(8) -0.0027(8) -0.0170(9)
N2 0.062(4) 0.080(4) 0.0431(19) -0.039(3) 0.000(3) -0.021(3)
N2A 0.062(4) 0.080(4) 0.0431(19) -0.039(3) 0.000(3) -0.021(3)
C2 0.0256(13) 0.0382(15) 0.0282(13) -0.0053(11) 0.0006(10) -0.0140(11)
Cl3 0.0722(8) 0.0638(8) 0.0353(6) -0.0473(6) -0.0041(5) -0.0101(5)
Cl3A 0.114(4) 0.074(3) 0.060(2) 0.001(2) -0.005(2) -0.0113(19)
N3 0.0232(11) 0.0311(12) 0.0327(11) -0.0040(9) -0.0020(9) -0.0088(9)
Cl4 0.0639(10) 0.0538(9) 0.0351(7) -0.0097(7) -0.0044(6) -0.0050(6)
Cl4A 0.145(7) 0.102(6) 0.102(5) 0.041(5) -0.087(5) -0.062(5)
O4 0.0255(10) 0.0445(12) 0.0616(14) -0.0051(9) -0.0100(9) -0.0076(10)
N4 0.065(3) 0.042(4) 0.077(5) 0.004(3) -0.043(3) -0.029(3)
N4A 0.065(3) 0.042(4) 0.077(5) 0.004(3) -0.043(3) -0.029(3)
C4 0.0271(13) 0.0360(15) 0.0341(14) -0.0041(11) -0.0033(11) -0.0096(12)
C5 0.0304(14) 0.0345(15) 0.0395(15) -0.0062(11) -0.0061(12) -0.0079(12)
C6 0.0346(15) 0.0518(18) 0.0393(16) -0.0182(13) 0.0075(12) -0.0177(14)
C7 0.0360(16) 0.0462(18) 0.0493(18) -0.0184(13) 0.0069(13) -0.0199(15)
C8 0.118(4) 0.055(2) 0.056(2) -0.043(2) -0.038(2) -0.0042(18)
C9 0.040(3) 0.047(3) 0.052(3) -0.015(2) -0.006(2) -0.017(2)
C9A 0.040(3) 0.047(3) 0.052(3) -0.015(2) -0.006(2) -0.017(2)
C10 0.067(4) 0.079(4) 0.055(3) -0.028(3) -0.015(3) -0.018(3)
C10A 0.067(4) 0.079(4) 0.055(3) -0.028(3) -0.015(3) -0.018(3)
C11 0.074(3) 0.063(4) 0.056(4) -0.021(3) -0.036(3) -0.012(3)
C11A 0.074(3) 0.063(4) 0.056(4) -0.021(3) -0.036(3) -0.012(3)
C12 0.048(4) 0.050(3) 0.054(4) -0.010(4) -0.012(3) -0.021(3)
C12A 0.048(4) 0.050(3) 0.054(4) -0.010(4) -0.012(3) -0.021(3)
C13 0.0308(14) 0.0301(14) 0.0400(15) -0.0055(11) -0.0012(11) -0.0130(12)
C14 0.0277(13) 0.0245(13) 0.0402(15) -0.0027(10) -0.0026(11) -0.0070(11)
C15 0.0262(13) 0.0312(14) 0.0428(16) -0.0041(11) -0.0010(11) -0.0072(12)
C16 0.0354(15) 0.0390(16) 0.0408(16) -0.0047(12) 0.0019(13) -0.0059(13)
C17 0.0316(15) 0.0462(18) 0.0501(18) -0.0056(13) 0.0069(13) -0.0003(15)
C18 0.0254(14) 0.0431(17) 0.063(2) -0.0095(12) -0.0051(14) -0.0004(15)
C19 0.0293(14) 0.0340(15) 0.0495(17) -0.0057(12) -0.0078(12) -0.0049(13)
C20 0.061(2) 0.0475(19) 0.0430(18) -0.0187(16) -0.0145(16) 0.0030(15)
C21 0.0360(16) 0.0416(18) 0.063(2) -0.0013(13) -0.0036(15) -0.0199(16)
C22 0.034(6) 0.033(3) 0.059(6) 0.000(4) -0.013(4) -0.018(5)
C22A 0.024(10) 0.029(6) 0.035(8) -0.004(7) -0.005(6) -0.008(6)
C23 0.062(5) 0.033(4) 0.039(4) -0.018(3) -0.006(3) -0.008(3)
C23A 0.035(15) 0.047(8) 0.031(8) -0.012(11) -0.006(8) -0.009(7)
C24 0.044(5) 0.029(3) 0.041(4) -0.012(4) -0.008(3) -0.007(3)
C24A 0.053(13) 0.057(9) 0.056(10) 0.009(9) 0.040(10) -0.006(8)
C25 0.047(6) 0.030(3) 0.041(3) -0.008(3) -0.016(3) -0.004(2)
C25A 0.06(2) 0.042(14) 0.10(3) 0.012(12) -0.039(17) -0.041(18)
C26 0.027(3) 0.045(3) 0.044(4) 0.002(3) 0.005(2) -0.013(3)
C26A 0.09(2) 0.049(15) 0.09(2) 0.013(13) -0.055(15) -0.031(15)
C27 0.035(5) 0.048(6) 0.083(7) 0.001(4) -0.017(4) -0.024(6)
C27A 0.072(15) 0.036(9) 0.057(13) -0.022(10) -0.040(11) 0.002(11)

loop_
_atom_type_symbol
_atom_type_description
_atom_type_scat_dispersion_real
_atom_type_scat_dispersion_imag
_atom_type_scat_source
C C 0.0033 0.0016 'International Tables Vol C Tables 4.2.6.8 and 6.1.1.4'
H H 0.0000 0.0000 'International Tables Vol C Tables 4.2.6.8 and 6.1.1.4'
Cl Cl 0.1484 0.1585 'International Tables Vol C Tables 4.2.6.8 and 6.1.1.4'
N N 0.0061 0.0033 'International Tables Vol C Tables 4.2.6.8 and 6.1.1.4'
O O 0.0106 0.0060 'International Tables Vol C Tables 4.2.6.8 and 6.1.1.4'

loop_
_exptl_crystal_face_index_h
_exptl_crystal_face_index_k
_exptl_crystal_face_index_l
_exptl_crystal_face_perp_dist
0 1 0 0.0892
0 -1 0 0.1012
5 -2 2 0.1717
-5 -2 -2 0.2011
0 -1 -1 0.1772
0 0 1 0.2313
0 0 -1 0.2690
-5 4 0 0.1441
2 -2 -5 0.2320
0 -3 -5 0.2070
0 3 5 0.2070
-1 1 5 0.2379
5 -2 -1 0.1664
2 10 -13 0.2168
-2 -10 12 0.1928

loop_
_geom_angle_atom_site_label_1
_geom_angle_atom_site_label_2
_geom_angle_atom_site_label_3
_geom_angle_site_symmetry_1
_geom_angle_site_symmetry_3
_geom_angle
_geom_angle_publ_flag
C7 O1 H1 . . 109.5 ?
C7 O1A H1A . . 109.5 ?
C2 N1 C5 . . 112.5(2) ?
C2 N1 C6 . . 122.6(2) ?
C6 N1 C5 . . 124.3(2) ?
C8 N2 C9 . . 122.1(4) ?
C11 N2 C8 . . 109.9(5) ?
C11 N2 C9 . . 111.7(5) ?
C9A N2A C8 . . 99.8(11) ?
C9A N2A C11A . . 96.9(11) ?
C11A N2A C8 . . 114.3(11) ?
N1 C2 N3 . . 106.9(2) ?
O2 C2 N1 . . 129.0(3) ?
O2 C2 N3 . . 124.1(3) ?
C2 N3 C13 . . 124.2(2) ?
C4 N3 C2 . . 111.3(2) ?
C4 N3 C13 . . 124.5(2) ?
C10 N4 C12 . . 114.4(5) ?
C10 N4 C22 . . 123.4(6) ?
C12 N4 C22 . . 108.3(6) ?
C12A N4A C10A . . 109.8(16) ?
C22A N4A C10A . . 91.7(14) ?
C22A N4A C12A . . 130.7(19) ?
N3 C4 C5 . . 107.9(2) ?
O4 C4 N3 . . 126.0(3) ?
O4 C4 C5 . . 126.1(3) ?
N1 C5 C4 . . 100.8(2) ?
N1 C5 C20 . . 112.1(2) ?
N1 C5 C21 . . 112.2(2) ?
C4 C5 C20 . . 109.4(2) ?
C4 C5 C21 . . 109.7(2) ?
C20 C5 C21 . . 112.1(3) ?
N1 C6 H6A . . 108.4 ?
N1 C6 H6B . . 108.4 ?
N1 C6 C7 . . 115.5(2) ?
H6A C6 H6B . . 107.5 ?
C7 C6 H6A . . 108.4 ?
C7 C6 H6B . . 108.4 ?
O1 C7 C6 . . 106.6(3) ?
O1 C7 H7A . . 105.2 ?
O1 C7 C8 . . 121.5(3) ?
O1A C7 C6 . . 114.4(4) ?
O1A C7 H7B . . 101.9 ?
O1A C7 C8 . . 121.3(4) ?
C6 C7 H7A . . 105.2 ?
C6 C7 H7B . . 101.9 ?
C8 C7 C6 . . 111.8(3) ?
C8 C7 H7A . . 105.2 ?
C8 C7 H7B . . 101.9 ?
N2 C8 C7 . . 122.1(4) ?
N2 C8 H8AA . . 106.8 ?
N2 C8 H8AB . . 106.8 ?
N2A C8 H8BC . . 111.1 ?
N2A C8 H8BD . . 111.1 ?
C7 C8 N2A . . 103.3(6) ?
C7 C8 H8AA . . 106.8 ?
C7 C8 H8AB . . 106.8 ?
C7 C8 H8BC . . 111.1 ?
C7 C8 H8BD . . 111.1 ?
H8AA C8 H8AB . . 106.7 ?
H8BC C8 H8BD . . 109.1 ?
N2 C9 H9A . . 109.7 ?
N2 C9 H9B . . 109.7 ?
N2 C9 C10 . . 109.9(4) ?
H9A C9 H9B . . 108.2 ?
C10 C9 H9A . . 109.7 ?
C10 C9 H9B . . 109.7 ?
N2A C9A H9AA . . 109.5 ?
N2A C9A H9AB . . 109.5 ?
N2A C9A C10A . . 110.8(13) ?
H9AA C9A H9AB . . 108.1 ?
C10A C9A H9AA . . 109.5 ?
C10A C9A H9AB . . 109.5 ?
N4 C10 C9 . . 114.1(5) ?
N4 C10 H10A . . 108.7 ?
N4 C10 H10B . . 108.7 ?
C9 C10 H10A . . 108.7 ?
C9 C10 H10B . . 108.7 ?
H10A C10 H10B . . 107.6 ?
N4A C10A C9A . . 100.6(12) ?
N4A C10A H10C . . 111.6 ?
N4A C10A H10D . . 111.6 ?
C9A C10A H10C . . 111.6 ?
C9A C10A H10D . . 111.6 ?
H10C C10A H10D . . 109.4 ?
N2 C11 H11A . . 108.7 ?
N2 C11 H11B . . 108.7 ?
N2 C11 C12 . . 114.4(5) ?
H11A C11 H11B . . 107.6 ?
C12 C11 H11A . . 108.7 ?
C12 C11 H11B . . 108.7 ?
N2A C11A H11C . . 109.2 ?
N2A C11A H11D . . 109.2 ?
N2A C11A C12A . . 111.8(14) ?
H11C C11A H11D . . 107.9 ?
C12A C11A H11C . . 109.2 ?
C12A C11A H11D . . 109.2 ?
N4 C12 C11 . . 110.4(6) ?
N4 C12 H12A . . 109.6 ?
N4 C12 H12B . . 109.6 ?
C11 C12 H12A . . 109.6 ?
C11 C12 H12B . . 109.6 ?
H12A C12 H12B . . 108.1 ?
N4A C12A C11A . . 103.1(12) ?
N4A C12A H12C . . 111.1 ?
N4A C12A H12D . . 111.1 ?
C11A C12A H12C . . 111.1 ?
C11A C12A H12D . . 111.1 ?
H12C C12A H12D . . 109.1 ?
N3 C13 H13A . . 108.9 ?
N3 C13 H13B . . 108.9 ?
N3 C13 C14 . . 113.5(2) ?
H13A C13 H13B . . 107.7 ?
C14 C13 H13A . . 108.9 ?
C14 C13 H13B . . 108.9 ?
C15 C14 C13 . . 123.3(2) ?
C19 C14 C13 . . 119.8(3) ?
C19 C14 C15 . . 116.8(3) ?
C14 C15 Cl1 . . 120.7(2) ?
C16 C15 Cl1 . . 117.0(2) ?
C16 C15 C14 . . 122.3(3) ?
C15 C16 H16 . . 120.8 ?
C17 C16 C15 . . 118.4(3) ?
C17 C16 H16 . . 120.8 ?
C16 C17 Cl2 . . 118.3(3) ?
C18 C17 Cl2 . . 120.1(2) ?
C18 C17 C16 . . 121.5(3) ?
C17 C18 H18 . . 120.6 ?
C17 C18 C19 . . 118.8(3) ?
C19 C18 H18 . . 120.6 ?
C14 C19 H19 . . 118.9 ?
C18 C19 C14 . . 122.1(3) ?
C18 C19 H19 . . 118.9 ?
C5 C20 H20A . . 109.5 ?
C5 C20 H20B . . 109.5 ?
C5 C20 H20C . . 109.5 ?
H20A C20 H20B . . 109.5 ?
H20A C20 H20C . . 109.5 ?
H20B C20 H20C . . 109.5 ?
C5 C21 H21A . . 109.5 ?
C5 C21 H21B . . 109.5 ?
C5 C21 H21C . . 109.5 ?
H21A C21 H21B . . 109.5 ?
H21A C21 H21C . . 109.5 ?
H21B C21 H21C . . 109.5 ?
C23 C22 N4 . . 111.0(7) ?
C27 C22 N4 . . 130.9(8) ?
C27 C22 C23 . . 118.0(7) ?
N4A C22A C23A . . 95.6(16) ?
N4A C22A C27A . . 145(2) ?
C27A C22A C23A . . 117.6(15) ?
C22 C23 H23 . . 119.8 ?
C24 C23 C22 . . 120.3(8) ?
C24 C23 H23 . . 119.8 ?
C22A C23A H23A . . 121.7 ?
C24A C23A C22A . . 116.6(16) ?
C24A C23A H23A . . 121.7 ?
C23 C24 Cl3 . . 118.3(6) ?
C25 C24 Cl3 . . 121.1(7) ?
C25 C24 C23 . . 120.6(8) ?
C23A C24A Cl3A . . 114.9(13) ?
C25A C24A Cl3A . . 118.7(13) ?
C25A C24A C23A . . 125.9(13) ?
C24 C25 Cl4 . . 121.2(7) ?
C26 C25 Cl4 . . 120.1(6) ?
C26 C25 C24 . . 118.8(7) ?
C24A C25A Cl4A . . 120.8(14) ?
C24A C25A C26A . . 117.0(14) ?
C26A C25A Cl4A . . 121.5(14) ?
C25 C26 H26 . . 118.9 ?
C25 C26 C27 . . 122.1(7) ?
C27 C26 H26 . . 118.9 ?
C25A C26A H26A . . 120.6 ?
C25A C26A C27A . . 118.8(18) ?
C27A C26A H26A . . 120.6 ?
C22 C27 C26 . . 120.1(9) ?
C22 C27 H27 . . 120.0 ?
C26 C27 H27 . . 120.0 ?
C22A C27A C26A . . 123.0(17) ?
C22A C27A H27A . . 118.5 ?
C26A C27A H27A . . 118.5 ?

loop_
_geom_bond_atom_site_label_1
_geom_bond_atom_site_label_2
_geom_bond_site_symmetry_2
_geom_bond_distance
_geom_bond_publ_flag
Cl1 C15 . 1.738(3) ?
O1 H1 . 0.8200 ?
O1 C7 . 1.401(4) ?
O1A H1A . 0.8200 ?
O1A C7 . 1.336(6) ?
N1 C2 . 1.349(4) ?
N1 C5 . 1.468(3) ?
N1 C6 . 1.454(3) ?
Cl2 C17 . 1.738(3) ?
O2 C2 . 1.211(3) ?
N2 C8 . 1.405(6) ?
N2 C9 . 1.434(6) ?
N2 C11 . 1.322(7) ?
N2A C8 . 1.641(16) ?
N2A C9A . 1.460(15) ?
N2A C11A . 1.521(15) ?
C2 N3 . 1.417(3) ?
Cl3 C24 . 1.739(8) ?
Cl3A C24A . 1.725(12) ?
N3 C4 . 1.353(3) ?
N3 C13 . 1.455(3) ?
Cl4 C25 . 1.732(7) ?
Cl4A C25A . 1.732(13) ?
O4 C4 . 1.220(3) ?
N4 C10 . 1.417(9) ?
N4 C12 . 1.447(8) ?
N4 C22 . 1.540(11) ?
N4A C10A . 1.532(16) ?
N4A C12A . 1.521(17) ?
N4A C22A . 1.34(3) ?
C4 C5 . 1.525(4) ?
C5 C20 . 1.526(4) ?
C5 C21 . 1.528(4) ?
C6 H6A . 0.9700 ?
C6 H6B . 0.9700 ?
C6 C7 . 1.525(4) ?
C7 H7A . 0.9800 ?
C7 H7B . 0.9800 ?
C7 C8 . 1.470(5) ?
C8 H8AA . 0.9700 ?
C8 H8AB . 0.9700 ?
C8 H8BC . 0.9700 ?
C8 H8BD . 0.9700 ?
C9 H9A . 0.9700 ?
C9 H9B . 0.9700 ?
C9 C10 . 1.526(7) ?
C9A H9AA . 0.9700 ?
C9A H9AB . 0.9700 ?
C9A C10A . 1.539(15) ?
C10 H10A . 0.9700 ?
C10 H10B . 0.9700 ?
C10A H10C . 0.9700 ?
C10A H10D . 0.9700 ?
C11 H11A . 0.9700 ?
C11 H11B . 0.9700 ?
C11 C12 . 1.575(8) ?
C11A H11C . 0.9700 ?
C11A H11D . 0.9700 ?
C11A C12A . 1.548(16) ?
C12 H12A . 0.9700 ?
C12 H12B . 0.9700 ?
C12A H12C . 0.9700 ?
C12A H12D . 0.9700 ?
C13 H13A . 0.9700 ?
C13 H13B . 0.9700 ?
C13 C14 . 1.507(4) ?
C14 C15 . 1.396(4) ?
C14 C19 . 1.391(4) ?
C15 C16 . 1.384(4) ?
C16 H16 . 0.9300 ?
C16 C17 . 1.381(4) ?
C17 C18 . 1.375(5) ?
C18 H18 . 0.9300 ?
C18 C19 . 1.385(4) ?
C19 H19 . 0.9300 ?
C20 H20A . 0.9600 ?
C20 H20B . 0.9600 ?
C20 H20C . 0.9600 ?
C21 H21A . 0.9600 ?
C21 H21B . 0.9600 ?
C21 H21C . 0.9600 ?
C22 C23 . 1.423(11) ?
C22 C27 . 1.375(10) ?
C22A C23A . 1.421(16) ?
C22A C27A . 1.368(18) ?
C23 H23 . 0.9300 ?
C23 C24 . 1.381(12) ?
C23A H23A . 0.9300 ?
C23A C24A . 1.37(2) ?
C24 C25 . 1.378(11) ?
C24A C25A . 1.357(19) ?
C25 C26 . 1.367(10) ?
C25A C26A . 1.370(18) ?
C26 H26 . 0.9300 ?
C26 C27 . 1.385(13) ?
C26A H26A . 0.9300 ?
C26A C27A . 1.40(2) ?
C27 H27 . 0.9300 ?
C27A H27A . 0.9300 ?

loop_
_geom_hbond_atom_site_label_D
_geom_hbond_atom_site_label_H
_geom_hbond_atom_site_label_A
_geom_hbond_site_symmetry_A
_geom_hbond_distance_DH
_geom_hbond_distance_HA
_geom_hbond_distance_DA
_geom_hbond_angle_DHA
_geom_hbond_publ_flag
O1 H1 O4 1_655 0.82 2.12 2.916(4) 163.3 yes

loop_
_geom_torsion_atom_site_label_1
_geom_torsion_atom_site_label_2
_geom_torsion_atom_site_label_3
_geom_torsion_atom_site_label_4
_geom_torsion_site_symmetry_1
_geom_torsion_site_symmetry_2
_geom_torsion_site_symmetry_3
_geom_torsion_site_symmetry_4
_geom_torsion
_geom_torsion_publ_flag
Cl1 C15 C16 C17 . . . . -179.8(2) ?
N1 C2 N3 C4 . . . . 7.9(3) ?
N1 C2 N3 C13 . . . . -175.7(2) ?
N1 C6 C7 O1 . . . . -169.9(3) ?
N1 C6 C7 O1A . . . . -87.6(4) ?
N1 C6 C7 C8 . . . . 55.2(4) ?
Cl2 C17 C18 C19 . . . . -179.3(2) ?
O2 C2 N3 C4 . . . . -172.8(3) ?
O2 C2 N3 C13 . . . . 3.6(4) ?
N2 C9 C10 N4 . . . . -52.1(8) ?
N2 C11 C12 N4 . . . . 49.9(9) ?
N2A C9A C10A N4A . . . . 74.7(16) ?
N2A C11A C12A N4A . . . . -66(2) ?
C2 N1 C5 C4 . . . . 4.0(3) ?
C2 N1 C5 C20 . . . . -112.2(3) ?
C2 N1 C5 C21 . . . . 120.6(3) ?
C2 N1 C6 C7 . . . . -96.4(3) ?
C2 N3 C4 O4 . . . . 175.2(3) ?
C2 N3 C4 C5 . . . . -5.3(3) ?
C2 N3 C13 C14 . . . . 119.2(3) ?
Cl3 C24 C25 Cl4 . . . . -1.3(15) ?
Cl3 C24 C25 C26 . . . . 177.9(8) ?
Cl3A C24A C25A Cl4A . . . . 7(3) ?
Cl3A C24A C25A C26A . . . . 178(2) ?
N3 C4 C5 N1 . . . . 0.9(3) ?
N3 C4 C5 C20 . . . . 119.2(3) ?
N3 C4 C5 C21 . . . . -117.6(3) ?
N3 C13 C14 C15 . . . . -64.0(3) ?
N3 C13 C14 C19 . . . . 118.4(3) ?
Cl4 C25 C26 C27 . . . . -177.2(10) ?
Cl4A C25A C26A C27A . . . . -179(3) ?
O4 C4 C5 N1 . . . . -179.6(3) ?
O4 C4 C5 C20 . . . . -61.4(4) ?
O4 C4 C5 C21 . . . . 61.9(4) ?
N4 C22 C23 C24 . . . . 176.7(11) ?
N4 C22 C27 C26 . . . . -175.9(11) ?
N4A C22A C23A C24A . . . . 163(3) ?
N4A C22A C27A C26A . . . . -152(4) ?
C4 N3 C13 C14 . . . . -64.8(3) ?
C5 N1 C2 O2 . . . . 173.5(3) ?
C5 N1 C2 N3 . . . . -7.2(3) ?
C5 N1 C6 C7 . . . . 93.2(3) ?
C6 N1 C2 O2 . . . . 2.1(4) ?
C6 N1 C2 N3 . . . . -178.6(2) ?
C6 N1 C5 C4 . . . . 175.2(2) ?
C6 N1 C5 C20 . . . . 59.0(3) ?
C6 N1 C5 C21 . . . . -68.1(3) ?
C6 C7 C8 N2 . . . . -178.9(4) ?
C6 C7 C8 N2A . . . . -156.2(5) ?
C8 N2 C9 C10 . . . . -168.6(5) ?
C8 N2 C11 C12 . . . . 162.6(5) ?
C8 N2A C9A C10A . . . . 169.1(11) ?
C8 N2A C11A C12A . . . . 173.8(12) ?
C9 N2 C8 C7 . . . . -55.9(8) ?
C9 N2 C11 C12 . . . . -58.7(8) ?
C9A N2A C8 C7 . . . . -111.6(9) ?
C9A N2A C11A C12A . . . . 69.8(16) ?
C10 N4 C12 C11 . . . . -42.3(9) ?
C10 N4 C22 C23 . . . . 38.1(13) ?
C10 N4 C22 C27 . . . . -145.3(13) ?
C10A N4A C12A C11A . . . . 62(2) ?
C10A N4A C22A C23A . . . . 158(2) ?
C10A N4A C22A C27A . . . . -41(5) ?
C11 N2 C8 C7 . . . . 77.7(7) ?
C11 N2 C9 C10 . . . . 58.6(8) ?
C11A N2A C8 C7 . . . . 146.2(10) ?
C11A N2A C9A C10A . . . . -74.7(15) ?
C12 N4 C10 C9 . . . . 46.3(8) ?
C12 N4 C22 C23 . . . . 175.7(9) ?
C12 N4 C22 C27 . . . . -7.7(16) ?
C12A N4A C10A C9A . . . . -64.5(18) ?
C12A N4A C22A C23A . . . . 40(3) ?
C12A N4A C22A C27A . . . . -159(4) ?
C13 N3 C4 O4 . . . . -1.2(4) ?
C13 N3 C4 C5 . . . . 178.3(2) ?
C13 C14 C15 Cl1 . . . . 3.0(4) ?
C13 C14 C15 C16 . . . . -176.8(3) ?
C13 C14 C19 C18 . . . . 176.7(3) ?
C14 C15 C16 C17 . . . . 0.0(4) ?
C15 C14 C19 C18 . . . . -1.0(4) ?
C15 C16 C17 Cl2 . . . . 179.1(2) ?
C15 C16 C17 C18 . . . . -0.7(5) ?
C16 C17 C18 C19 . . . . 0.6(5) ?
C17 C18 C19 C14 . . . . 0.3(5) ?
C19 C14 C15 Cl1 . . . . -179.4(2) ?
C19 C14 C15 C16 . . . . 0.8(4) ?
C22 N4 C10 C9 . . . . -178.4(6) ?
C22 N4 C12 C11 . . . . 175.9(7) ?
C22 C23 C24 Cl3 . . . . -179.4(10) ?
C22 C23 C24 C25 . . . . 2(2) ?
C22A N4A C10A C9A . . . . 160.7(17) ?
C22A N4A C12A C11A . . . . 172(2) ?
C22A C23A C24A Cl3A . . . . 180(2) ?
C22A C23A C24A C25A . . . . 7(5) ?
C23 C22 C27 C26 . . . . 0(2) ?
C23 C24 C25 Cl4 . . . . 177.3(10) ?
C23 C24 C25 C26 . . . . -3.4(18) ?
C23A C22A C27A C26A . . . . 6(5) ?
C23A C24A C25A Cl4A . . . . 179(2) ?
C23A C24A C25A C26A . . . . -10(5) ?
C24 C25 C26 C27 . . . . 3.6(16) ?
C24A C25A C26A C27A . . . . 11(5) ?
C25 C26 C27 C22 . . . . -2.1(19) ?
C25A C26A C27A C22A . . . . -9(5) ?
C27 C22 C23 C24 . . . . 0(2) ?
C27A C22A C23A C24A . . . . -5(5) ?
